data_4105407
loop_
_publ_author_name
'William J. Evans'
'Christopher A. Traina'
'Joseph W. Ziller'

_publ_section_title
;
 Synthesis of Heteroleptic Uranium (\m-\h6:\h6-C6H6)2- Sandwich Complexes
 via Facile Displacement of (\h5-C5Me5)1- by Ligands of Lower Hapticity
 and Their Conversion to Heteroleptic Bis(imido) Compounds
;
_journal_name_full 'Journal of the American Chemical Society'
_journal_page_first 17473
_journal_page_last 17481
_journal_paper_doi 10.1021/ja9075259
_journal_volume 131
_journal_year 2009
_chemical_formula_sum 'C40 H74 Si4 U2'
_chemical_formula_weight 1143.41
_chemical_name_systematic
; 
 ? 
;
_space_group_IT_number 2
_symmetry_cell_setting triclinic
_symmetry_space_group_name_Hall '-P 1'
_symmetry_space_group_name_H-M 'P -1'
_atom_sites_solution_hydrogens difmap
_atom_sites_solution_primary direct
_atom_sites_solution_secondary difmap
_audit_creation_method SHELXTL
_cell_angle_alpha 99.8602(3)
_cell_angle_beta 104.2888(3)
_cell_angle_gamma 99.0500(3)
_cell_formula_units_Z 1
_cell_length_a 8.6310(3)
_cell_length_b 11.2450(3)
_cell_length_c 12.1742(4)
_cell_measurement_reflns_used 9894
_cell_measurement_temperature 103(2)
_cell_measurement_theta_max 28.31
_cell_measurement_theta_min 2.28
_cell_volume 1103.19(6)
_computing_cell_refinement 'Bruker SMART APEX2/SAINT'
_computing_data_collection 'Bruker SMART APEX2'
_computing_data_reduction 'Bruker SAINT'
_computing_molecular_graphics 'Bruker SHELXTL'
_computing_publication_material 'Bruker SHELXTL'
_computing_structure_refinement 'Bruker SHELXTL'
_computing_structure_solution 'Bruker SHELXTL'
_diffrn_ambient_temperature 103(2)
_diffrn_measured_fraction_theta_full 0.988
_diffrn_measured_fraction_theta_max 0.988
_diffrn_measurement_device_type 'Bruker SMART APEX II CCD'
_diffrn_measurement_method 'phi and omega'
_diffrn_radiation_monochromator graphite
_diffrn_radiation_source 'fine-focus sealed tube'
_diffrn_radiation_type MoK\a
_diffrn_radiation_wavelength 0.71073
_diffrn_reflns_av_R_equivalents 0.0133
_diffrn_reflns_av_sigmaI/netI 0.0159
_diffrn_reflns_limit_h_max 11
_diffrn_reflns_limit_h_min -11
_diffrn_reflns_limit_k_max 14
_diffrn_reflns_limit_k_min -14
_diffrn_reflns_limit_l_max 15
_diffrn_reflns_limit_l_min -15
_diffrn_reflns_number 12615
_diffrn_reflns_theta_full 27.48
_diffrn_reflns_theta_max 27.48
_diffrn_reflns_theta_min 2.28
_exptl_absorpt_coefficient_mu 7.464
_exptl_absorpt_correction_T_max 0.5695
_exptl_absorpt_correction_T_min 0.2674
_exptl_absorpt_correction_type multi-scan
_exptl_absorpt_process_details 'Bruker SADABS'
_exptl_crystal_colour brown
_exptl_crystal_density_diffrn 1.721
_exptl_crystal_density_meas ?
_exptl_crystal_description needle
_exptl_crystal_F_000 554
_exptl_crystal_size_max 0.24
_exptl_crystal_size_mid 0.14
_exptl_crystal_size_min 0.09
_refine_diff_density_max 1.247
_refine_diff_density_min -0.488
_refine_diff_density_rms 0.079
_refine_ls_extinction_method none
_refine_ls_goodness_of_fit_ref 1.045
_refine_ls_hydrogen_treatment refall
_refine_ls_matrix_type full
_refine_ls_number_parameters 356
_refine_ls_number_reflns 4998
_refine_ls_number_restraints 0
_refine_ls_restrained_S_all 1.045
_refine_ls_R_factor_all 0.0138
_refine_ls_R_factor_gt 0.0132
_refine_ls_shift/su_max 0.002
_refine_ls_shift/su_mean 0.000
_refine_ls_structure_factor_coef Fsqd
_refine_ls_weighting_details 'calc w=1/[\s^2^(Fo^2^)+(0.0205P)^2^+0.4257P] where P=(Fo^2^+2Fc^2^)/3'
_refine_ls_weighting_scheme calc
_refine_ls_wR_factor_gt 0.0327
_refine_ls_wR_factor_ref 0.0329
_reflns_number_gt 4855
_reflns_number_total 4998
_reflns_threshold_expression >2sigma(I)
_cod_data_source_file ja9075259_si_002_1.cif
_cod_data_source_block cat10
_cod_depositor_comments
;
The following automatic conversions were performed:

'_exptl_crystal_density_meas' value 'n/a' was changed to '?' - the
value is perceived as not measured.

Automatic conversion script
Id: cif_fix_values 3008 2015-01-20 13:52:24Z robertas 
;
_cod_database_code 4105407

loop_
_symmetry_equiv_pos_as_xyz
'x, y, z'
'-x, -y, -z'

loop_
_atom_site_label
_atom_site_type_symbol
_atom_site_fract_x
_atom_site_fract_y
_atom_site_fract_z
_atom_site_U_iso_or_equiv
_atom_site_adp_type
_atom_site_occupancy
_atom_site_symmetry_multiplicity
_atom_site_calc_flag
U1 U 0.689607(7) 0.567114(6) 0.659977(5) 0.01107(3) Uani 1 1 d
Si1 Si 0.61067(7) 0.88634(5) 0.78177(5) 0.01472(10) Uani 1 1 d
Si2 Si 0.90548(6) 0.85563(5) 0.67064(5) 0.01484(10) Uani 1 1 d
C1 C 0.6935(2) 0.40543(18) 0.80489(16) 0.0144(4) Uani 1 1 d
C2 C 0.7980(2) 0.36865(17) 0.73810(16) 0.0145(4) Uani 1 1 d
C3 C 0.9407(2) 0.46346(18) 0.77007(17) 0.0152(4) Uani 1 1 d
C4 C 0.9268(2) 0.55818(18) 0.85846(17) 0.0156(4) Uani 1 1 d
C5 C 0.7721(2) 0.52234(18) 0.87862(16) 0.0157(4) Uani 1 1 d
C6 C 0.5372(3) 0.3273(2) 0.8097(2) 0.0203(4) Uani 1 1 d
C7 C 0.7793(3) 0.24532(19) 0.66016(18) 0.0193(4) Uani 1 1 d
C8 C 1.0865(3) 0.4545(2) 0.7238(2) 0.0216(4) Uani 1 1 d
C9 C 1.0585(3) 0.6670(2) 0.93048(19) 0.0217(4) Uani 1 1 d
C10 C 0.7127(3) 0.5888(2) 0.97273(19) 0.0242(5) Uani 1 1 d
C11 C 0.7573(2) 0.79503(17) 0.74398(17) 0.0136(4) Uani 1 1 d
C12 C 0.4730(3) 0.9255(2) 0.65331(19) 0.0205(4) Uani 1 1 d
C13 C 0.4722(3) 0.8015(2) 0.8530(2) 0.0246(5) Uani 1 1 d
C14 C 0.7150(3) 1.0364(2) 0.8883(2) 0.0256(5) Uani 1 1 d
C15 C 1.0119(3) 0.7278(2) 0.62475(19) 0.0198(4) Uani 1 1 d
C16 C 1.0744(3) 0.9866(2) 0.7646(2) 0.0235(4) Uani 1 1 d
C17 C 0.8135(3) 0.9048(2) 0.53342(19) 0.0203(4) Uani 1 1 d
C18 C 0.4027(2) 0.44031(18) 0.56502(16) 0.0139(4) Uani 1 1 d
C19 C 0.5020(2) 0.37343(17) 0.50724(16) 0.0130(3) Uani 1 1 d
C20 C 0.6137(2) 0.43662(18) 0.45312(16) 0.0142(4) Uani 1 1 d
H6A H 0.556(3) 0.287(3) 0.872(2) 0.029(7) Uiso 1 1 d
H6B H 0.460(3) 0.375(3) 0.822(2) 0.029(7) Uiso 1 1 d
H6C H 0.485(4) 0.270(3) 0.741(3) 0.034(8) Uiso 1 1 d
H7A H 0.851(4) 0.204(3) 0.696(3) 0.034(8) Uiso 1 1 d
H7B H 0.665(3) 0.194(3) 0.641(2) 0.030(7) Uiso 1 1 d
H7C H 0.797(3) 0.256(2) 0.583(2) 0.028(7) Uiso 1 1 d
H8A H 1.122(4) 0.382(3) 0.735(2) 0.036(8) Uiso 1 1 d
H8B H 1.062(3) 0.451(2) 0.641(3) 0.029(7) Uiso 1 1 d
H8C H 1.174(4) 0.525(3) 0.760(2) 0.033(7) Uiso 1 1 d
H9A H 1.122(4) 0.653(3) 1.001(3) 0.064(11) Uiso 1 1 d
H9B H 1.133(4) 0.693(3) 0.890(3) 0.042(8) Uiso 1 1 d
H9C H 1.001(4) 0.737(3) 0.948(3) 0.054(10) Uiso 1 1 d
H10A H 0.734(4) 0.556(3) 1.033(3) 0.043(9) Uiso 1 1 d
H10B H 0.762(4) 0.673(3) 0.995(3) 0.031(7) Uiso 1 1 d
H10C H 0.600(4) 0.581(3) 0.948(3) 0.037(8) Uiso 1 1 d
H11A H 0.817(4) 0.790(3) 0.815(3) 0.033(8) Uiso 1 1 d
H12A H 0.530(4) 0.965(3) 0.604(3) 0.034(8) Uiso 1 1 d
H12B H 0.398(4) 0.855(3) 0.605(3) 0.034(8) Uiso 1 1 d
H12C H 0.416(3) 0.985(3) 0.680(2) 0.033(7) Uiso 1 1 d
H13A H 0.420(4) 0.720(3) 0.806(3) 0.038(8) Uiso 1 1 d
H13B H 0.526(4) 0.795(3) 0.926(3) 0.044(9) Uiso 1 1 d
H13C H 0.388(4) 0.842(3) 0.861(3) 0.045(9) Uiso 1 1 d
H14A H 0.770(4) 1.094(3) 0.853(3) 0.038(8) Uiso 1 1 d
H14B H 0.642(3) 1.078(3) 0.920(2) 0.032(7) Uiso 1 1 d
H14C H 0.778(5) 1.019(3) 0.945(3) 0.058(11) Uiso 1 1 d
H15A H 1.084(4) 0.758(3) 0.588(2) 0.032(7) Uiso 1 1 d
H15B H 1.069(3) 0.701(3) 0.688(3) 0.028(7) Uiso 1 1 d
H15C H 0.941(3) 0.652(3) 0.568(2) 0.033(7) Uiso 1 1 d
H16A H 1.152(4) 1.018(3) 0.726(3) 0.045(9) Uiso 1 1 d
H16B H 1.033(4) 1.057(3) 0.794(3) 0.033(7) Uiso 1 1 d
H16C H 1.132(4) 0.958(3) 0.827(3) 0.033(8) Uiso 1 1 d
H17A H 0.785(3) 0.982(3) 0.549(2) 0.026(7) Uiso 1 1 d
H17B H 0.720(3) 0.845(3) 0.485(2) 0.026(7) Uiso 1 1 d
H17C H 0.891(4) 0.914(3) 0.492(3) 0.035(8) Uiso 1 1 d
H18A H 0.330(3) 0.395(2) 0.601(2) 0.021(6) Uiso 1 1 d
H19A H 0.502(3) 0.291(2) 0.517(2) 0.014(6) Uiso 1 1 d
H20A H 0.682(3) 0.397(2) 0.419(2) 0.018(6) Uiso 1 1 d

loop_
_atom_site_aniso_label
_atom_site_aniso_U_11
_atom_site_aniso_U_22
_atom_site_aniso_U_33
_atom_site_aniso_U_23
_atom_site_aniso_U_13
_atom_site_aniso_U_12
U1 0.01153(4) 0.01079(4) 0.00956(4) 0.00209(3) 0.00082(3) 0.00202(3)
Si1 0.0171(3) 0.0135(2) 0.0135(2) 0.0017(2) 0.0045(2) 0.0041(2)
Si2 0.0135(2) 0.0147(2) 0.0156(3) 0.0037(2) 0.0032(2) 0.00183(19)
C1 0.0161(9) 0.0172(9) 0.0114(9) 0.0075(7) 0.0023(7) 0.0057(7)
C2 0.0168(9) 0.0137(9) 0.0135(9) 0.0054(7) 0.0024(7) 0.0055(7)
C3 0.0152(9) 0.0169(9) 0.0142(9) 0.0063(7) 0.0021(7) 0.0055(7)
C4 0.0175(9) 0.0167(9) 0.0113(9) 0.0045(7) 0.0000(7) 0.0050(7)
C5 0.0207(10) 0.0181(9) 0.0097(9) 0.0058(7) 0.0027(7) 0.0077(8)
C6 0.0179(10) 0.0234(11) 0.0211(11) 0.0099(9) 0.0051(8) 0.0041(8)
C7 0.0223(10) 0.0165(10) 0.0178(10) 0.0027(8) 0.0019(8) 0.0074(8)
C8 0.0176(10) 0.0267(11) 0.0236(11) 0.0093(9) 0.0073(8) 0.0077(9)
C9 0.0205(10) 0.0194(10) 0.0168(10) 0.0031(8) -0.0065(8) -0.0003(8)
C10 0.0352(13) 0.0271(12) 0.0151(10) 0.0052(9) 0.0096(9) 0.0158(10)
C11 0.0144(9) 0.0123(9) 0.0129(9) 0.0023(7) 0.0019(7) 0.0025(7)
C12 0.0205(10) 0.0214(11) 0.0203(10) 0.0033(8) 0.0045(9) 0.0092(8)
C13 0.0251(11) 0.0275(12) 0.0273(12) 0.0097(10) 0.0136(10) 0.0093(9)
C14 0.0344(13) 0.0198(11) 0.0196(11) -0.0019(9) 0.0052(10) 0.0075(9)
C15 0.0198(10) 0.0216(10) 0.0195(10) 0.0048(8) 0.0076(9) 0.0050(8)
C16 0.0176(10) 0.0229(11) 0.0259(11) 0.0037(9) 0.0024(9) -0.0003(8)
C17 0.0200(10) 0.0215(11) 0.0197(10) 0.0087(8) 0.0049(9) 0.0017(8)
C18 0.0125(8) 0.0168(9) 0.0110(8) 0.0036(7) 0.0018(7) 0.0009(7)
C19 0.0141(9) 0.0111(9) 0.0120(9) 0.0026(7) 0.0007(7) 0.0026(7)
C20 0.0122(8) 0.0168(9) 0.0123(9) 0.0013(7) 0.0021(7) 0.0038(7)

loop_
_atom_type_symbol
_atom_type_description
_atom_type_scat_dispersion_real
_atom_type_scat_dispersion_imag
_atom_type_scat_source
C C 0.0033 0.0016 'International Tables Vol C Tables 4.2.6.8 and 6.1.1.4'
H H 0.0000 0.0000 'International Tables Vol C Tables 4.2.6.8 and 6.1.1.4'
Si Si 0.0817 0.0704 'International Tables Vol C Tables 4.2.6.8 and 6.1.1.4'
U U -9.6767 9.6646 'International Tables Vol C Tables 4.2.6.8 and 6.1.1.4'

loop_
_geom_angle_atom_site_label_1
_geom_angle_atom_site_label_2
_geom_angle_atom_site_label_3
_geom_angle
_geom_angle_site_symmetry_1
_geom_angle_site_symmetry_3
Cnt1 U1 C11 108.3 . .
Cnt2 U1 C11 117.4 . .
Cnt1 U1 Cnt2 132.9 . .
C11 U1 C18 124.59(6) . .
C11 U1 C19 83.19(6) . 2_666
C18 U1 C19 59.16(6) . 2_666
C11 U1 C20 133.66(6) . .
C18 U1 C20 59.61(6) . .
C19 U1 C20 59.17(6) 2_666 .
C11 U1 C19 150.38(6) . .
C18 U1 C19 32.77(6) . .
C19 U1 C19 68.02(7) 2_666 .
C20 U1 C19 32.72(6) . .
C11 U1 C20 94.49(6) . 2_666
C18 U1 C20 32.82(6) . 2_666
C19 U1 C20 32.67(6) 2_666 2_666
C20 U1 C20 68.89(7) . 2_666
C19 U1 C20 57.42(6) . 2_666
C11 U1 C18 101.67(6) . 2_666
C18 U1 C18 68.40(7) . 2_666
C19 U1 C18 32.51(6) 2_666 2_666
C20 U1 C18 32.60(6) . 2_666
C19 U1 C18 56.97(6) . 2_666
C20 U1 C18 57.39(6) 2_666 2_666
C11 U1 C5 90.30(6) . .
C18 U1 C5 104.88(6) . .
C19 U1 C5 152.48(6) 2_666 .
C20 U1 C5 135.54(6) . .
C19 U1 C5 111.89(6) . .
C20 U1 C5 122.34(6) 2_666 .
C18 U1 C5 168.03(6) 2_666 .
C11 U1 C1 119.66(6) . .
C18 U1 C1 82.32(6) . .
C19 U1 C1 141.24(6) 2_666 .
C20 U1 C1 106.68(6) . .
C19 U1 C1 82.20(6) . .
C20 U1 C1 109.92(6) 2_666 .
C18 U1 C1 138.21(6) 2_666 .
C5 U1 C1 30.00(6) . .
C11 U1 C2 133.26(6) . .
C18 U1 C2 92.08(6) . .
C19 U1 C2 143.55(6) 2_666 .
C20 U1 C2 87.87(6) . .
C19 U1 C2 75.78(6) . .
C20 U1 C2 124.79(6) 2_666 .
C18 U1 C2 119.83(6) 2_666 .
C5 U1 C2 49.18(6) . .
C1 U1 C2 29.78(6) . .
C11 U1 C4 84.36(6) . .
C18 U1 C4 131.48(6) . .
C19 U1 C4 167.28(6) 2_666 .
C20 U1 C4 130.15(6) . .
C19 U1 C4 124.65(6) . .
C20 U1 C4 151.95(6) 2_666 .
C18 U1 C4 150.28(6) 2_666 .
C5 U1 C4 29.92(6) . .
C1 U1 C4 49.31(6) . .
C2 U1 C4 48.96(6) . .
C11 U1 C3 108.72(6) . .
C18 U1 C3 121.55(6) . .
C19 U1 C3 157.53(6) 2_666 .
C20 U1 C3 100.58(6) . .
C19 U1 C3 100.75(6) . .
C20 U1 C3 154.34(6) 2_666 .
C18 U1 C3 125.03(6) 2_666 .
C5 U1 C3 49.08(6) . .
C1 U1 C3 49.06(6) . .
C2 U1 C3 29.57(6) . .
C4 U1 C3 29.57(6) . .
C11 Si1 C13 111.41(10) . .
C11 Si1 C12 113.86(9) . .
C13 Si1 C12 106.13(11) . .
C11 Si1 C14 112.40(10) . .
C13 Si1 C14 105.71(11) . .
C12 Si1 C14 106.77(11) . .
C11 Si2 C17 114.94(9) . .
C11 Si2 C16 114.72(10) . .
C17 Si2 C16 107.45(11) . .
C11 Si2 C15 108.44(9) . .
C17 Si2 C15 105.26(10) . .
C16 Si2 C15 105.18(10) . .
C5 C1 C2 108.01(17) . .
C5 C1 C6 125.23(18) . .
C2 C1 C6 126.26(18) . .
C5 C1 U1 74.81(11) . .
C2 C1 U1 76.51(11) . .
C6 C1 U1 121.21(12) . .
C1 C2 C3 107.92(17) . .
C1 C2 C7 127.79(18) . .
C3 C2 C7 123.70(18) . .
C1 C2 U1 73.71(10) . .
C3 C2 U1 75.52(10) . .
C7 C2 U1 123.66(13) . .
C2 C3 C4 108.42(17) . .
C2 C3 C8 123.78(18) . .
C4 C3 C8 127.53(18) . .
C2 C3 U1 74.91(10) . .
C4 C3 U1 75.19(11) . .
C8 C3 U1 120.78(13) . .
C3 C4 C5 107.32(17) . .
C3 C4 C9 126.88(19) . .
C5 C4 C9 125.24(19) . .
C3 C4 U1 75.23(11) . .
C5 C4 U1 73.18(11) . .
C9 C4 U1 123.89(13) . .
C1 C5 C4 108.31(17) . .
C1 C5 C10 125.6(2) . .
C4 C5 C10 125.6(2) . .
C1 C5 U1 75.18(10) . .
C4 C5 U1 76.90(11) . .
C10 C5 U1 120.42(13) . .
Si2 C11 Si1 120.43(10) . .
Si2 C11 U1 103.53(8) . .
Si1 C11 U1 124.93(9) . .
C19 C18 C20 119.61(17) . 2_666
C19 C18 U1 76.76(11) . .
C20 C18 U1 77.26(11) 2_666 .
C19 C18 U1 70.18(10) . 2_666
C20 C18 U1 70.60(10) 2_666 2_666
U1 C18 U1 111.60(7) . 2_666
C18 C19 C20 120.64(17) . .
C18 C19 U1 77.32(11) . 2_666
C20 C19 U1 76.84(11) . 2_666
C18 C19 U1 70.48(10) . .
C20 C19 U1 71.47(10) . .
U1 C19 U1 111.98(7) 2_666 .
C19 C20 C18 118.34(16) . 2_666
C19 C20 U1 75.81(11) . .
C18 C20 U1 76.79(11) 2_666 .
C19 C20 U1 70.48(10) . 2_666
C18 C20 U1 69.92(10) 2_666 2_666
U1 C20 U1 111.11(7) . 2_666

loop_
_geom_bond_atom_site_label_1
_geom_bond_atom_site_label_2
_geom_bond_distance
_geom_bond_site_symmetry_2
U1 Cnt1 2.486 .
U1 Cnt2 2.139 .
U1 C11 2.5084(19) .
U1 C18 2.5323(19) .
U1 C19 2.5455(19) 2_666
U1 C20 2.5577(19) .
U1 C19 2.6153(19) .
U1 C20 2.6298(19) 2_666
U1 C18 2.6398(19) 2_666
U1 C5 2.7353(18) .
U1 C1 2.7400(18) .
U1 C2 2.7759(18) .
U1 C4 2.7832(19) .
U1 C3 2.7837(18) .
Si1 C11 1.845(2) .
Si1 C13 1.878(2) .
Si1 C12 1.880(2) .
Si1 C14 1.881(2) .
Si2 C11 1.842(2) .
Si2 C17 1.878(2) .
Si2 C16 1.878(2) .
Si2 C15 1.901(2) .
C1 C5 1.417(3) .
C1 C2 1.418(3) .
C1 C6 1.510(3) .
C2 C3 1.419(3) .
C2 C7 1.501(3) .
C3 C4 1.421(3) .
C3 C8 1.510(3) .
C4 C5 1.426(3) .
C4 C9 1.504(3) .
C5 C10 1.500(3) .
C18 C19 1.454(3) .
C18 C20 1.461(3) 2_666
C18 U1 2.6398(19) 2_666
C19 C20 1.458(3) .
C19 U1 2.5455(19) 2_666
C20 C18 1.461(3) 2_666
C20 U1 2.6298(19) 2_666
